data_7128654
loop_
_publ_author_name
'Chakraborti, Gargi'
'Mandal, Tirtha'
'Roy, Charles Patriot'
'Dash, Jyotirmayee'

_publ_section_title
;
 A [3+2] cycloaddition-1,2-acyl migration-hydrolysis cascade for
 regioselective synthesis of 1,2,3-triazoles in water.
;
_journal_issue 64
_journal_name_full 'Chemical communications (Cambridge, England)'
_journal_page_first 7970
_journal_page_last 7973
_journal_paper_doi 10.1039/d1cc02801d
_journal_volume 57
_journal_year 2021
_chemical_formula_moiety 'C8 H7 N3'
_chemical_formula_sum 'C8 H7 N3'
_chemical_formula_weight 145.17
_space_group_crystal_system monoclinic
_space_group_IT_number 14
_space_group_name_Hall '-P 2ybc'
_space_group_name_H-M_alt 'P 1 21/c 1'
_atom_sites_solution_hydrogens mixed
_audit_creation_date 2020-02-01
_audit_creation_method
;
Olex2 1.2
(compiled 2018.05.29 svn.r3508 for OlexSys, GUI svn.r5506)
;
_audit_update_record
;
2021-04-20 deposited with the CCDC.	2021-07-13 downloaded from the CCDC.
;
_cell_angle_alpha 90
_cell_angle_beta 94.649(3)
_cell_angle_gamma 90
_cell_formula_units_Z 4
_cell_length_a 16.9923(16)
_cell_length_b 5.7180(4)
_cell_length_c 7.2858(7)
_cell_measurement_reflns_used 3925
_cell_measurement_temperature 110(2)
_cell_measurement_theta_max 26.34
_cell_measurement_theta_min 2.41
_cell_volume 705.57(11)
_computing_cell_refinement 'SAINT V8.38A (?, 2016)'
_computing_data_reduction 'SAINT V8.38A (?, 2016)'
_computing_molecular_graphics 'Olex2 (Dolomanov et al., 2009)'
_computing_publication_material 'Olex2 (Dolomanov et al., 2009)'
_computing_structure_refinement 'XL (Sheldrick, 2008)'
_computing_structure_solution 'SHELXT 2014/5 (Sheldrick, 2014)'
_diffrn_ambient_temperature 110.2
_diffrn_measured_fraction_theta_full 0.995
_diffrn_measured_fraction_theta_max 0.994
_diffrn_measurement_device_type 'Bruker APEX-II CCD'
_diffrn_measurement_method '\f and \w scans'
_diffrn_radiation_type MoK\a
_diffrn_radiation_wavelength 0.71073
_diffrn_reflns_av_R_equivalents 0.0664
_diffrn_reflns_av_unetI/netI 0.0501
_diffrn_reflns_Laue_measured_fraction_full 0.995
_diffrn_reflns_Laue_measured_fraction_max 0.994
_diffrn_reflns_limit_h_max 21
_diffrn_reflns_limit_h_min -21
_diffrn_reflns_limit_k_max 7
_diffrn_reflns_limit_k_min -7
_diffrn_reflns_limit_l_max 9
_diffrn_reflns_limit_l_min -9
_diffrn_reflns_number 6650
_diffrn_reflns_point_group_measured_fraction_full 0.995
_diffrn_reflns_point_group_measured_fraction_max 0.994
_diffrn_reflns_theta_full 25.242
_diffrn_reflns_theta_max 26.371
_diffrn_reflns_theta_min 2.405
_diffrn_standards_number 0
_exptl_absorpt_coefficient_mu 0.088
_exptl_absorpt_correction_T_max 0.7454
_exptl_absorpt_correction_T_min 0.4996
_exptl_absorpt_correction_type multi-scan
_exptl_absorpt_process_details
;
SADABS-2016/2 (Bruker,2016/2) was used for absorption correction.
wR2(int) was 0.1496 before and 0.0942 after correction.
The Ratio of minimum to maximum transmission is 0.6702.
The \l/2 correction factor is Not present.
;
_exptl_crystal_colour colourless
_exptl_crystal_density_diffrn 1.367
_exptl_crystal_description needle
_exptl_crystal_F_000 304
_refine_diff_density_max 0.254
_refine_diff_density_min -0.395
_refine_diff_density_rms 0.064
_refine_ls_extinction_method none
_refine_ls_goodness_of_fit_ref 1.046
_refine_ls_hydrogen_treatment mixed
_refine_ls_matrix_type full
_refine_ls_number_parameters 104
_refine_ls_number_reflns 1434
_refine_ls_number_restraints 0
_refine_ls_restrained_S_all 1.046
_refine_ls_R_factor_all 0.0560
_refine_ls_R_factor_gt 0.0512
_refine_ls_shift/su_max 0.000
_refine_ls_shift/su_mean 0.000
_refine_ls_structure_factor_coef Fsqd
_refine_ls_weighting_details 'w=1/[\s^2^(Fo^2^)+(0.0844P)^2^+0.2708P] where P=(Fo^2^+2Fc^2^)/3'
_refine_ls_weighting_scheme calc
_refine_ls_wR_factor_gt 0.1349
_refine_ls_wR_factor_ref 0.1418
_reflns_Friedel_coverage 0.000
_reflns_number_gt 1281
_reflns_number_total 1434
_reflns_threshold_expression 'I > 2\s(I)'
_cod_data_source_file d1cc02801d2.cif
_cod_data_source_block test1_a_CCDC1
_cod_depositor_comments 'Adding full bibliography for 7128653--7128654.cif.'
_cod_database_code 7128654
_shelx_shelxl_version_number 2016/6
_shelx_space_group_comment
;
The symmetry employed for this shelxl refinement is uniquely defined
by the following loop, which should always be used as a source of
symmetry information in preference to the above space-group names.
They are only intended as comments.
;
_olex2_refinement_description
;
1. Fixed Uiso
 At 1.2 times of:
  All C(H) groups
2.a Aromatic/amide H refined with riding coordinates:
 C005(H005), C006(H006), C3(H3), C008(H008), C00A(H00A), C00B(H00B)
;
_olex2_submission_special_instructions 'No special instructions were received'

loop_
_space_group_symop_operation_xyz
'x, y, z'
'-x, y+1/2, -z+1/2'
'-x, -y, -z'
'x, -y-1/2, z-1/2'

loop_
_atom_site_label
_atom_site_type_symbol
_atom_site_fract_x
_atom_site_fract_y
_atom_site_fract_z
_atom_site_U_iso_or_equiv
_atom_site_adp_type
_atom_site_occupancy
_atom_site_site_symmetry_order
_atom_site_calc_flag
_atom_site_refinement_flags_posn
_atom_site_refinement_flags_adp
_atom_site_refinement_flags_occupancy
_atom_site_disorder_assembly
_atom_site_disorder_group
N001 N 0.43552(7) 0.5059(2) 0.67208(18) 0.0213(4) Uani 1 1 d . . . . .
N2 N 0.43304(7) 0.7379(2) 0.68014(17) 0.0210(4) Uani 1 1 d . . . . .
N1 N 0.36926(7) 0.4037(2) 0.60389(18) 0.0199(4) Uani 1 1 d . . . . .
C004 C 0.23826(8) 0.5447(3) 0.48664(19) 0.0153(4) Uani 1 1 d . . . . .
C005 C 0.21746(9) 0.3402(3) 0.3896(2) 0.0175(4) Uani 1 1 d . . . . .
H005 H 0.256724 0.226601 0.370065 0.021 Uiso 1 1 calc R . . . .
C006 C 0.18009(8) 0.7124(3) 0.51111(19) 0.0162(4) Uani 1 1 d . . . . .
H006 H 0.193733 0.853842 0.574245 0.019 Uiso 1 1 calc R . . . .
C3 C 0.35973(9) 0.7915(3) 0.6125(2) 0.0189(4) Uani 1 1 d . . . . .
H3 H 0.338421 0.944806 0.599421 0.023 Uiso 1 1 calc R . . . .
C008 C 0.13986(9) 0.3016(3) 0.3215(2) 0.0190(4) Uani 1 1 d . . . . .
H008 H 0.126192 0.161618 0.256226 0.023 Uiso 1 1 calc R . . . .
C009 C 0.31970(9) 0.5836(2) 0.56403(19) 0.0156(4) Uani 1 1 d . . . . .
C00A C 0.08196(9) 0.4679(3) 0.34876(19) 0.0189(4) Uani 1 1 d . . . . .
H00A H 0.028792 0.441261 0.302820 0.023 Uiso 1 1 calc R . . . .
C00B C 0.10241(9) 0.6728(3) 0.4434(2) 0.0185(4) Uani 1 1 d . . . . .
H00B H 0.063064 0.786438 0.462007 0.022 Uiso 1 1 calc R . . . .
H001 H 0.4852(15) 0.412(4) 0.725(3) 0.055(7) Uiso 1 1 d . . . . .

loop_
_atom_site_aniso_label
_atom_site_aniso_U_11
_atom_site_aniso_U_22
_atom_site_aniso_U_33
_atom_site_aniso_U_23
_atom_site_aniso_U_13
_atom_site_aniso_U_12
N001 0.0141(7) 0.0202(7) 0.0296(8) 0.0004(5) 0.0011(5) -0.0010(5)
N2 0.0161(7) 0.0208(7) 0.0265(7) -0.0009(5) 0.0029(5) -0.0004(5)
N1 0.0140(6) 0.0187(7) 0.0270(7) 0.0003(5) 0.0010(5) -0.0001(5)
C004 0.0134(7) 0.0179(7) 0.0153(7) 0.0028(5) 0.0044(5) -0.0007(5)
C005 0.0180(8) 0.0167(7) 0.0185(7) 0.0011(6) 0.0062(6) 0.0002(5)
C006 0.0154(7) 0.0162(7) 0.0175(7) -0.0008(5) 0.0043(5) -0.0002(5)
C3 0.0148(7) 0.0201(8) 0.0219(7) -0.0004(5) 0.0029(6) 0.0005(6)
C008 0.0201(8) 0.0198(8) 0.0177(7) -0.0003(5) 0.0046(6) -0.0047(6)
C009 0.0135(7) 0.0178(7) 0.0162(7) 0.0005(5) 0.0048(5) 0.0003(5)
C00A 0.0131(7) 0.0252(8) 0.0185(7) 0.0023(6) 0.0026(5) -0.0030(6)
C00B 0.0155(7) 0.0227(8) 0.0179(7) 0.0027(6) 0.0054(5) 0.0032(6)

loop_
_atom_type_symbol
_atom_type_description
_atom_type_scat_dispersion_real
_atom_type_scat_dispersion_imag
_atom_type_scat_source
C C 0.0033 0.0016 'International Tables Vol C Tables 4.2.6.8 and 6.1.1.4'
H H 0.0000 0.0000 'International Tables Vol C Tables 4.2.6.8 and 6.1.1.4'
N N 0.0061 0.0033 'International Tables Vol C Tables 4.2.6.8 and 6.1.1.4'

loop_
_geom_angle_atom_site_label_1
_geom_angle_atom_site_label_2
_geom_angle_atom_site_label_3
_geom_angle
_geom_angle_site_symmetry_1
_geom_angle_site_symmetry_3
_geom_angle_publ_flag
N2 N001 H001 121.4(13) . . ?
N1 N001 N2 115.25(12) . . ?
N1 N001 H001 123.2(13) . . ?
N001 N2 C3 104.17(12) . . ?
N001 N1 C009 103.95(12) . . ?
C005 C004 C006 119.06(14) . . ?
C005 C004 C009 120.87(13) . . ?
C006 C004 C009 120.07(13) . . ?
C004 C005 H005 119.7 . . ?
C008 C005 C004 120.53(14) . . ?
C008 C005 H005 119.7 . . ?
C004 C006 H006 119.9 . . ?
C00B C006 C004 120.25(14) . . ?
C00B C006 H006 119.9 . . ?
N2 C3 H3 125.8 . . ?
N2 C3 C009 108.46(13) . . ?
C009 C3 H3 125.8 . . ?
C005 C008 H008 120.0 . . ?
C005 C008 C00A 120.09(14) . . ?
C00A C008 H008 120.0 . . ?
N1 C009 C004 121.39(13) . . ?
N1 C009 C3 108.17(13) . . ?
C3 C009 C004 130.43(14) . . ?
C008 C00A H00A 120.2 . . ?
C00B C00A C008 119.67(14) . . ?
C00B C00A H00A 120.2 . . ?
C006 C00B H00B 119.8 . . ?
C00A C00B C006 120.38(14) . . ?
C00A C00B H00B 119.8 . . ?

loop_
_geom_bond_atom_site_label_1
_geom_bond_atom_site_label_2
_geom_bond_distance
_geom_bond_site_symmetry_2
_geom_bond_publ_flag
N001 N2 1.3287(19) . ?
N001 N1 1.3286(18) . ?
N001 H001 1.05(3) . ?
N2 C3 1.3377(19) . ?
N1 C009 1.346(2) . ?
C004 C005 1.397(2) . ?
C004 C006 1.399(2) . ?
C004 C009 1.468(2) . ?
C005 H005 0.9500 . ?
C005 C008 1.388(2) . ?
C006 H006 0.9500 . ?
C006 C00B 1.390(2) . ?
C3 H3 0.9500 . ?
C3 C009 1.401(2) . ?
C008 H008 0.9500 . ?
C008 C00A 1.394(2) . ?
C00A H00A 0.9500 . ?
C00A C00B 1.389(2) . ?
C00B H00B 0.9500 . ?
